data_2239314
loop_
_publ_author_name
'Sreeja, P. B.'
'Sithambaresan, M.'
'Aiswarya, N.'
'Kurup, M. R. Prathapachandra'

_publ_section_title
;
 <i>N</i>'-[(<i>E</i>)-1-(2-Fluorophenyl)ethylidene]pyridine-4-carbohydrazide
;
_journal_issue 5
_journal_name_full 'Acta Crystallographica Section E'
_journal_page_first o532
_journal_page_last o533
_journal_paper_doi 10.1107/S1600536814007545
_journal_volume 70
_journal_year 2014
_chemical_formula_iupac 'C14 H12 F N3 O'
_chemical_formula_moiety 'C14 H12 F N3 O'
_chemical_formula_sum 'C14 H12 F N3 O'
_chemical_formula_weight 257.27
_chemical_name_systematic
;
<i>N</i>'-[(<i>E</i>)-1-(2-Fluorophenyl)ethylidene]pyridine-4-carbohydrazide
;
_space_group_IT_number 14
_symmetry_cell_setting monoclinic
_symmetry_space_group_name_Hall '-P 2ybc'
_symmetry_space_group_name_H-M 'P 1 21/c 1'
_atom_sites_solution_hydrogens geom
_atom_sites_solution_primary direct
_atom_sites_solution_secondary difmap
_audit_creation_method SHELXL-97
_cell_angle_alpha 90.00
_cell_angle_beta 99.244(3)
_cell_angle_gamma 90.00
_cell_formula_units_Z 4
_cell_length_a 8.2649(6)
_cell_length_b 19.2127(14)
_cell_length_c 8.0554(5)
_cell_measurement_reflns_used 3938
_cell_measurement_temperature 296(2)
_cell_measurement_theta_max 28.17
_cell_measurement_theta_min 2.49
_cell_volume 1262.51(15)
_computing_cell_refinement 'APEX2 and SAINT (Bruker, 2004)'
_computing_data_collection 'APEX2 (Bruker, 2004)'
_computing_data_reduction 'SAINT and XPREP (Bruker, 2004)'
_computing_molecular_graphics
;
ORTEP-3 for Windows (Farrugia, 2012) and DIAMOND (Brandenburg,
2010)
;
_computing_publication_material 'SHELXL97 (Sheldrick, 2008) and publCIF (Westrip, 2010)'
_computing_structure_refinement 'SHELXL97 (Sheldrick, 2008)'
_computing_structure_solution 'SHELXS97 (Sheldrick, 2008)'
_diffrn_ambient_temperature 296(2)
_diffrn_detector_area_resol_mean 8.33
_diffrn_measured_fraction_theta_full 0.991
_diffrn_measured_fraction_theta_max 0.991
_diffrn_measurement_device_type 'Bruker Kappa APEXII CCD'
_diffrn_measurement_method '\w and \f scan'
_diffrn_radiation_monochromator graphite
_diffrn_radiation_source 'fine-focus sealed tube'
_diffrn_radiation_type MoK\a
_diffrn_radiation_wavelength 0.71073
_diffrn_reflns_av_R_equivalents 0.0298
_diffrn_reflns_av_sigmaI/netI 0.0257
_diffrn_reflns_limit_h_max 10
_diffrn_reflns_limit_h_min -10
_diffrn_reflns_limit_k_max 25
_diffrn_reflns_limit_k_min -25
_diffrn_reflns_limit_l_max 10
_diffrn_reflns_limit_l_min -6
_diffrn_reflns_number 9610
_diffrn_reflns_theta_full 28.31
_diffrn_reflns_theta_max 28.31
_diffrn_reflns_theta_min 2.50
_diffrn_standards_number 0
_exptl_absorpt_coefficient_mu 0.099
_exptl_absorpt_correction_T_max 0.976
_exptl_absorpt_correction_T_min 0.965
_exptl_absorpt_correction_type multi-scan
_exptl_absorpt_process_details '(SADABS; Bruker, 2004)'
_exptl_crystal_colour colorless
_exptl_crystal_density_diffrn 1.354
_exptl_crystal_density_method 'not measured'
_exptl_crystal_description block
_exptl_crystal_F_000 536
_exptl_crystal_size_max 0.35
_exptl_crystal_size_mid 0.30
_exptl_crystal_size_min 0.25
_refine_diff_density_max 0.239
_refine_diff_density_min -0.212
_refine_ls_extinction_coef 0.091(9)
_refine_ls_extinction_expression Fc^*^=kFc[1+0.001xFc^2^\l^3^/sin(2\q)]^-1/4^
_refine_ls_extinction_method SHELXL
_refine_ls_goodness_of_fit_ref 1.037
_refine_ls_hydrogen_treatment mixed
_refine_ls_matrix_type full
_refine_ls_number_parameters 179
_refine_ls_number_reflns 3113
_refine_ls_number_restraints 1
_refine_ls_restrained_S_all 1.037
_refine_ls_R_factor_all 0.0675
_refine_ls_R_factor_gt 0.0478
_refine_ls_shift/su_max 0.000
_refine_ls_shift/su_mean 0.000
_refine_ls_structure_factor_coef Fsqd
_refine_ls_weighting_details 'calc w=1/[\s^2^(Fo^2^)+(0.0851P)^2^+0.1520P] where P=(Fo^2^+2Fc^2^)/3'
_refine_ls_weighting_scheme calc
_refine_ls_wR_factor_gt 0.1333
_refine_ls_wR_factor_ref 0.1521
_reflns_number_gt 2262
_reflns_number_total 3137
_reflns_threshold_expression >2sigma(I)
_cod_data_source_file fj2669sup1.cif
_cod_data_source_block I
_cod_original_sg_symbol_H-M 'P 21/c'
_cod_database_code 2239314
_cod_database_fobs_code 2239314

loop_
_symmetry_equiv_pos_as_xyz
'x, y, z'
'-x, y+1/2, -z+1/2'
'-x, -y, -z'
'x, -y-1/2, z-1/2'

loop_
_atom_site_type_symbol
_atom_site_label
_atom_site_fract_x
_atom_site_fract_y
_atom_site_fract_z
_atom_site_U_iso_or_equiv
_atom_site_adp_type
_atom_site_calc_flag
_atom_site_refinement_flags
_atom_site_occupancy
_atom_site_symmetry_multiplicity
_atom_site_disorder_assembly
_atom_site_disorder_group
F F1 1.2954(2) 0.23496(9) 0.7843(2) 0.0687(7) Uani d P 0.559(3) 1 A 1
F F1B 1.1039(4) 0.01885(12) 0.6026(3) 0.0868(11) Uani d P 0.441(3) 1 A 2
O O1 0.85862(15) 0.33623(6) 0.55332(12) 0.0580(3) Uani d . 1 1 . .
N N1 1.02285(13) 0.21790(6) 0.53744(12) 0.0407(3) Uani d . 1 1 A .
N N2 0.93699(14) 0.24882(6) 0.39513(13) 0.0412(3) Uani d D 1 1 . .
N N3 0.5574(2) 0.40011(8) -0.01035(19) 0.0675(4) Uani d . 1 1 . .
C C1 1.27207(19) 0.16966(8) 0.80753(18) 0.0496(4) Uani d . 1 1 . .
H H1 1.2797 0.2175 0.7923 0.059 Uiso calc PR 0.441(3) 1 A 2
C C2 1.3481(2) 0.14096(11) 0.9566(2) 0.0674(5) Uani d . 1 1 A .
H H2 1.4056 0.1691 1.0399 0.081 Uiso calc R 1 1 . .
C C3 1.3382(3) 0.07038(11) 0.9809(2) 0.0726(5) Uani d . 1 1 . .
H H3 1.3889 0.0505 1.0811 0.087 Uiso calc R 1 1 A .
C C4 1.2544(3) 0.02970(10) 0.8585(3) 0.0734(5) Uani d . 1 1 A .
H H4 1.2473 -0.0181 0.8746 0.088 Uiso calc R 1 1 . .
C C5 1.17979(10) 0.05957(4) 0.71021(9) 0.0592(4) Uani d . 1 1 . .
H H5 1.1236 0.0310 0.6271 0.071 Uiso calc PR 0.559(3) 1 A 1
C C6 1.18520(10) 0.13048(4) 0.68017(9) 0.0411(3) Uani d R 1 1 A .
C C7 1.10140(10) 0.16188(4) 0.52091(9) 0.0399(3) Uani d R 1 1 . .
C C8 1.11560(10) 0.12603(4) 0.35878(9) 0.0566(4) Uani d R 1 1 A .
H H8A 1.0211 0.0972 0.3257 0.085 Uiso calc R 1 1 . .
H H8B 1.2126 0.0977 0.3735 0.085 Uiso calc R 1 1 . .
H H8C 1.1222 0.1602 0.2732 0.085 Uiso calc R 1 1 . .
C C9 0.85653(17) 0.30834(7) 0.41681(15) 0.0409(3) Uani d . 1 1 . .
C C10 0.75600(16) 0.33873(7) 0.26301(16) 0.0390(3) Uani d . 1 1 . .
C C11 0.7454(2) 0.40996(8) 0.2466(2) 0.0546(4) Uani d . 1 1 . .
H H11 0.8047 0.4389 0.3269 0.066 Uiso calc R 1 1 . .
C C12 0.6454(2) 0.43775(9) 0.1093(2) 0.0676(5) Uani d . 1 1 . .
H H12 0.6392 0.4860 0.1000 0.081 Uiso calc R 1 1 . .
C C13 0.5681(2) 0.33184(9) 0.0080(2) 0.0604(4) Uani d . 1 1 . .
H H13 0.5069 0.3043 -0.0741 0.073 Uiso calc R 1 1 . .
C C14 0.66414(18) 0.29849(8) 0.14078(18) 0.0476(3) Uani d . 1 1 . .
H H14 0.6667 0.2502 0.1475 0.057 Uiso calc R 1 1 . .
H H2' 0.944(2) 0.2338(8) 0.2948(14) 0.053(4) Uiso d D 1 1 . .

loop_
_atom_site_aniso_label
_atom_site_aniso_U_11
_atom_site_aniso_U_22
_atom_site_aniso_U_33
_atom_site_aniso_U_12
_atom_site_aniso_U_13
_atom_site_aniso_U_23
F1 0.0844(14) 0.0480(10) 0.0645(11) -0.0090(8) -0.0157(9) -0.0032(8)
F1B 0.129(3) 0.0477(14) 0.0729(16) -0.0225(13) -0.0185(15) 0.0026(11)
O1 0.0791(8) 0.0563(7) 0.0350(5) 0.0115(5) -0.0015(5) -0.0073(4)
N1 0.0442(6) 0.0490(6) 0.0280(5) 0.0044(5) 0.0026(4) 0.0053(5)
N2 0.0477(7) 0.0498(7) 0.0248(5) 0.0072(5) 0.0021(4) 0.0029(4)
N3 0.0639(9) 0.0691(9) 0.0618(8) 0.0087(7) -0.0132(7) 0.0126(7)
C1 0.0514(8) 0.0522(8) 0.0421(7) 0.0001(6) -0.0015(6) 0.0027(6)
C2 0.0646(11) 0.0874(13) 0.0435(8) -0.0005(9) -0.0116(7) 0.0025(8)
C3 0.0748(12) 0.0848(13) 0.0540(10) 0.0174(10) -0.0023(9) 0.0261(9)
C4 0.0912(14) 0.0584(10) 0.0680(11) 0.0085(9) 0.0046(10) 0.0226(9)
C5 0.0708(11) 0.0504(9) 0.0540(9) -0.0012(8) 0.0025(8) 0.0085(7)
C6 0.0409(7) 0.0462(7) 0.0356(6) 0.0027(6) 0.0043(5) 0.0051(5)
C7 0.0413(7) 0.0444(7) 0.0328(6) -0.0021(5) 0.0021(5) 0.0031(5)
C8 0.0755(11) 0.0520(8) 0.0381(7) 0.0112(8) -0.0038(7) -0.0036(6)
C9 0.0458(7) 0.0446(7) 0.0307(6) -0.0009(5) 0.0017(5) 0.0009(5)
C10 0.0393(7) 0.0440(7) 0.0334(6) 0.0040(5) 0.0050(5) 0.0009(5)
C11 0.0611(10) 0.0434(8) 0.0539(9) -0.0009(6) -0.0071(7) 0.0002(6)
C12 0.0733(12) 0.0476(9) 0.0741(11) 0.0041(8) -0.0117(9) 0.0125(8)
C13 0.0566(9) 0.0658(10) 0.0514(9) 0.0039(8) -0.0139(7) -0.0045(8)
C14 0.0492(8) 0.0455(7) 0.0452(7) 0.0031(6) -0.0013(6) -0.0030(6)

loop_
_atom_type_symbol
_atom_type_description
_atom_type_scat_dispersion_real
_atom_type_scat_dispersion_imag
_atom_type_scat_source
C C 0.0033 0.0016 'International Tables Vol C Tables 4.2.6.8 and 6.1.1.4'
H H 0.0000 0.0000 'International Tables Vol C Tables 4.2.6.8 and 6.1.1.4'
N N 0.0061 0.0033 'International Tables Vol C Tables 4.2.6.8 and 6.1.1.4'
O O 0.0106 0.0060 'International Tables Vol C Tables 4.2.6.8 and 6.1.1.4'
F F 0.0171 0.0103 'International Tables Vol C Tables 4.2.6.8 and 6.1.1.4'

loop_
_geom_angle_atom_site_label_1
_geom_angle_atom_site_label_2
_geom_angle_atom_site_label_3
_geom_angle
C7 N1 N2 118.60(9)
C9 N2 N1 117.10(10)
C13 N3 C12 116.19(14)
F1 C1 C6 119.78(13)
F1 C1 C2 117.28(16)
C6 C1 C2 122.72(15)
C3 C2 C1 119.32(17)
C4 C3 C2 119.98(16)
C3 C4 C5 119.64(16)
F1B C5 C4 116.26(16)
F1B C5 C6 121.17(12)
C4 C5 C6 122.56(10)
C1 C6 C5 115.77(7)
C1 C6 C7 122.44(7)
C5 C6 C7 121.8
N1 C7 C6 115.31(5)
N1 C7 C8 126.29(5)
C6 C7 C8 118.4
O1 C9 N2 123.57(12)
O1 C9 C10 120.04(12)
N2 C9 C10 116.35(11)
C11 C10 C14 118.00(13)
C11 C10 C9 119.08(12)
C14 C10 C9 122.78(12)
C10 C11 C12 118.87(15)
N3 C12 C11 124.12(16)
N3 C13 C14 124.51(15)
C10 C14 C13 118.29(14)

loop_
_geom_bond_atom_site_label_1
_geom_bond_atom_site_label_2
_geom_bond_distance
F1 C1 1.288(2)
F1B C5 1.258(2)
O1 C9 1.2208(16)
N1 C7 1.2748(13)
N1 N2 1.3818(15)
N2 C9 1.3483(18)
N3 C13 1.321(2)
N3 C12 1.325(2)
C1 C6 1.3777(16)
C1 C2 1.378(2)
C2 C3 1.374(3)
C3 C4 1.358(3)
C4 C5 1.3782(19)
C5 C6 1.3856
C6 C7 1.4846
C7 C8 1.4977
C9 C10 1.4951(18)
C10 C11 1.376(2)
C10 C14 1.380(2)
C11 C12 1.378(2)
C13 C14 1.383(2)

loop_
_geom_hbond_atom_site_label_D
_geom_hbond_atom_site_label_H
_geom_hbond_atom_site_label_A
_geom_hbond_site_symmetry_A
_geom_hbond_distance_DH
_geom_hbond_distance_HA
_geom_hbond_distance_DA
_geom_hbond_angle_DHA
N2 H2' N1 4_565 0.869(9) 2.454(13) 3.1420(15) 136.6(14)
N2 H2' O1 4_565 0.869(9) 2.377(11) 3.1777(15) 153.5(15)
C8 H8C F1 4_565 0.9600 2.460 3.1603(19) 129
C8 H8C O1 4_565 0.9600 2.580 3.0680(13) 112
C13 H13 F1 1_454 0.9300 2.340 3.238(2) 161
C14 H14 O1 4_565 0.9300 2.500 3.1849(19) 131

loop_
_geom_torsion_atom_site_label_1
_geom_torsion_atom_site_label_2
_geom_torsion_atom_site_label_3
_geom_torsion_atom_site_label_4
_geom_torsion
C7 N1 N2 C9 -179.39(11)
F1 C1 C2 C3 -174.5(2)
C6 C1 C2 C3 0.1(3)
C1 C2 C3 C4 0.1(3)
C2 C3 C4 C5 0.1(3)
C3 C4 C5 F1B -179.8(2)
C3 C4 C5 C6 -0.6(2)
F1 C1 C6 C5 173.92(14)
C2 C1 C6 C5 -0.56(18)
F1 C1 C6 C7 -6.5(2)
C2 C1 C6 C7 179.04(12)
F1B C5 C6 C1 180.0(2)
C4 C5 C6 C1 0.80(13)
F1B C5 C6 C7 0.39(19)
C4 C5 C6 C7 -178.81(11)
N2 N1 C7 C6 -177.77(8)
N2 N1 C7 C8 2.13(14)
C1 C6 C7 N1 -43.30(10)
C5 C6 C7 N1 136.27(7)
C1 C6 C7 C8 136.79(9)
C5 C6 C7 C8 -43.6
N1 N2 C9 O1 1.4(2)
N1 N2 C9 C10 -176.38(11)
O1 C9 C10 C11 37.3(2)
N2 C9 C10 C11 -144.86(14)
O1 C9 C10 C14 -138.39(15)
N2 C9 C10 C14 39.45(18)
C14 C10 C11 C12 -0.5(2)
C9 C10 C11 C12 -176.42(15)
C13 N3 C12 C11 0.6(3)
C10 C11 C12 N3 -0.1(3)
C12 N3 C13 C14 -0.4(3)
C11 C10 C14 C13 0.7(2)
C9 C10 C14 C13 176.42(13)
N3 C13 C14 C10 -0.2(3)
